data_8104260
loop_
_publ_author_name
'Peacor, D.R.'

_publ_section_title
;
 The crystal structure of Co Ge O3
;
_journal_name_full
;
Zeitschrift fuer Kristallographie, Kristallgeometrie, Kristallphysik, 
Kristallchemie (-144,1977)
;
_journal_page_first 299
_journal_page_last 306
_journal_volume 126
_journal_year 1968
_chemical_formula_sum 'Co Ge O3'
_chemical_name_systematic 'Co (Ge O3)'
_space_group_IT_number 15
_symmetry_space_group_name_Hall '-C 2yc'
_symmetry_space_group_name_H-M 'C 1 2/c 1'
_cell_angle_alpha 90
_cell_angle_beta 101.17
_cell_angle_gamma 90
_cell_formula_units_Z 8
_cell_length_a 9.692
_cell_length_b 9.018
_cell_length_c 5.181
_cell_volume 444.254
_citation_journal_id_ASTM ZEKGAX
_cod_data_source_file Peacor_ZEKGAX_1968_1540.cif
_cod_data_source_block Co1Ge1O3
_cod_original_formula_sum 'Co1 Ge1 O3'
_cod_database_code 8104260

loop_
_symmetry_equiv_pos_as_xyz
x,y,z
-x,y,-z+1/2
-x,-y,-z
x,-y,z-1/2
x+1/2,y+1/2,z
-x+1/2,y+1/2,-z+1/2
-x+1/2,-y+1/2,-z
x+1/2,-y+1/2,z-1/2

loop_
_atom_site_label
_atom_site_type_symbol
_atom_site_fract_x
_atom_site_fract_y
_atom_site_fract_z
_atom_site_occupancy
_atom_site_U_iso_or_equiv
O2 O-2 0.3831 0.2421 0.3888 1 0.0
O3 O-2 0.3588 0.0665 0.9099 1 0.0
O1 O-2 0.1187 0.0926 0.1351 1 0.0
Co1 Co+2 0 0.0923 0.75 1 0.0
Co2 Co+2 0 0.2694 0.25 1 0.0
Ge1 Ge+4 0.3 0.0939 0.2153 1 0.0
